data_4086744
loop_
_publ_author_name
'Goldberg, Jonathan M.'
'Cherry, Sophia D. T.'
'Guard, Louise M.'
'Kaminsky, Werner'
'Goldberg, Karen I.'
'Heinekey, D. Michael'

_publ_section_title
;
 Hydrogen Addition to (pincer)IrI(CO) Complexes: The Importance of Steric
 and Electronic Factors
;
_journal_issue 20
_journal_name_full Organometallics
_journal_page_first 3546
_journal_paper_doi 10.1021/acs.organomet.6b00598
_journal_volume 35
_journal_year 2016
_chemical_formula_moiety 'C24 H37 Ir N O3 P2, B F4'
_chemical_formula_sum 'C24 H37 B F4 Ir N O3 P2'
_chemical_formula_weight 728.49
_space_group_crystal_system monoclinic
_space_group_IT_number 14
_space_group_name_Hall '-P 2ybc'
_space_group_name_H-M_alt 'P 1 21/c 1'
_symmetry_space_group_name_Hall '-P 2ybc'
_symmetry_space_group_name_H-M 'P 1 21/c 1'
_atom_sites_solution_hydrogens mixed
_audit_creation_method SHELXL-2014/7
_cell_angle_alpha 90
_cell_angle_beta 91.427(4)
_cell_angle_gamma 90
_cell_formula_units_Z 4
_cell_length_a 10.6974(7)
_cell_length_b 14.1665(10)
_cell_length_c 18.4112(11)
_cell_measurement_reflns_used 39743
_cell_measurement_temperature 100(2)
_cell_measurement_theta_max 20
_cell_measurement_theta_min 2
_cell_volume 2789.3(3)
_computing_cell_refinement 'SAINT (Bruker, 2007)'
_computing_data_collection 'APEX2 (Bruker, 2007)'
_computing_data_reduction 'SAINT (Bruker, 2007)'
_computing_molecular_graphics 'ORTEP-3 for Windows (Farrugia, 1997)'
_computing_publication_material 'SHELXL-14 (Sheldrick, 2014)'
_computing_structure_refinement 'SHELXL-2014/7 (Sheldrick, 2014)'
_computing_structure_solution 'SHELXS97 (Sheldrick, 1997)'
_diffrn_ambient_temperature 100(2)
_diffrn_measured_fraction_theta_full 0.984
_diffrn_measured_fraction_theta_max 0.880
_diffrn_measurement_device_type 'Bruker APEXII CCD area-detector'
_diffrn_measurement_method '\f and \w scans'
_diffrn_radiation_type MoK\a
_diffrn_radiation_wavelength 0.71073
_diffrn_reflns_av_R_equivalents 0.0730
_diffrn_reflns_av_unetI/netI 0.0648
_diffrn_reflns_Laue_measured_fraction_full 0.984
_diffrn_reflns_Laue_measured_fraction_max 0.880
_diffrn_reflns_limit_h_max 12
_diffrn_reflns_limit_h_min -12
_diffrn_reflns_limit_k_max 16
_diffrn_reflns_limit_k_min -17
_diffrn_reflns_limit_l_max 22
_diffrn_reflns_limit_l_min -22
_diffrn_reflns_number 39743
_diffrn_reflns_point_group_measured_fraction_full 0.984
_diffrn_reflns_point_group_measured_fraction_max 0.880
_diffrn_reflns_theta_full 25.000
_diffrn_reflns_theta_max 25.502
_diffrn_reflns_theta_min 1.437
_diffrn_source 'fine-focus sealed tube'
_exptl_absorpt_coefficient_mu 4.955
_exptl_absorpt_correction_type multi-scan
_exptl_absorpt_process_details '(SADABS; Bruker, 2007)'
_exptl_crystal_colour colorless
_exptl_crystal_density_diffrn 1.735
_exptl_crystal_density_method 'not measured'
_exptl_crystal_description prism
_exptl_crystal_F_000 1440
_exptl_crystal_size_max 0.150
_exptl_crystal_size_mid 0.070
_exptl_crystal_size_min 0.030
_exptl_transmission_factor_max 0.9452
_exptl_transmission_factor_min 0.7353
_refine_diff_density_max 4.485
_refine_diff_density_min -4.630
_refine_diff_density_rms 0.589
_refine_ls_extinction_method none
_refine_ls_goodness_of_fit_ref 1.328
_refine_ls_hydrogen_treatment mixed
_refine_ls_matrix_type full
_refine_ls_number_parameters 370
_refine_ls_number_reflns 4991
_refine_ls_number_restraints 216
_refine_ls_restrained_S_all 1.306
_refine_ls_R_factor_all 0.1413
_refine_ls_R_factor_gt 0.0999
_refine_ls_shift/su_max 0.002
_refine_ls_shift/su_mean 0.000
_refine_ls_structure_factor_coef Fsqd
_refine_ls_weighting_details 'w=1/[\s^2^(Fo^2^)+187.6540P] where P=(Fo^2^+2Fc^2^)/3'
_refine_ls_weighting_scheme calc
_refine_ls_wR_factor_gt 0.2024
_refine_ls_wR_factor_ref 0.2244
_reflns_Friedel_coverage 0.000
_reflns_number_gt 3653
_reflns_number_total 4991
_reflns_threshold_expression 'I > 2\s(I)'
_cod_data_source_file om6b00598_si_002.cif
_cod_data_source_block complex_7_BF4
_cod_depositor_comments 'Adding full bibliography for 4086743--4086746.cif.'
_cod_database_code 4086744
_shelx_shelxl_version_number 2014/7
_shelx_space_group_comment
;
The symmetry employed for this shelxl refinement is uniquely defined
by the following loop, which should always be used as a source of
symmetry information in preference to the above space-group names.
They are only intended as comments.
;
_shelx_estimated_absorpt_t_min 0.524
_shelx_estimated_absorpt_t_max 0.866

loop_
_space_group_symop_operation_xyz
'x, y, z'
'-x, y+1/2, -z+1/2'
'-x, -y, -z'
'x, -y-1/2, z-1/2'

loop_
_atom_site_label
_atom_site_type_symbol
_atom_site_fract_x
_atom_site_fract_y
_atom_site_fract_z
_atom_site_U_iso_or_equiv
_atom_site_adp_type
_atom_site_occupancy
_atom_site_site_symmetry_order
_atom_site_calc_flag
_atom_site_refinement_flags_posn
_atom_site_refinement_flags_adp
_atom_site_refinement_flags_occupancy
_atom_site_disorder_assembly
_atom_site_disorder_group
C1 C 0.9281(17) 0.2193(14) 0.1313(10) 0.019(4) Uani 1 1 d . U . . .
C2 C 1.0028(18) 0.2864(14) 0.0999(10) 0.020(4) Uani 1 1 d . U . . .
C3 C 1.1167(17) 0.2692(15) 0.0710(10) 0.023(4) Uani 1 1 d . U . . .
H3 H 1.1625 0.3175 0.0477 0.028 Uiso 1 1 calc R U . . .
C4 C 1.1635(19) 0.1768(14) 0.0774(11) 0.023(5) Uani 1 1 d . U . . .
H4 H 1.2440 0.1631 0.0594 0.028 Uiso 1 1 calc R U . . .
C5 C 1.0961(19) 0.1052(16) 0.1090(11) 0.026(5) Uani 1 1 d . U . . .
H5 H 1.1293 0.0432 0.1137 0.031 Uiso 1 1 calc R U . . .
C6 C 0.9783(18) 0.1271(14) 0.1334(10) 0.020(4) Uani 1 1 d . U . . .
C7 C 0.6690(18) 0.0085(15) 0.1197(9) 0.020(4) Uani 1 1 d . U . . .
H7 H 0.6664 -0.0564 0.1410 0.023 Uiso 1 1 calc R U . . .
C8 C 0.734(2) 0.0030(17) 0.0462(11) 0.032(5) Uani 1 1 d . U . . .
H8A H 0.6743 -0.0178 0.0085 0.047 Uiso 1 1 calc R U . . .
H8B H 0.8037 -0.0421 0.0498 0.047 Uiso 1 1 calc R U . . .
H8C H 0.7667 0.0655 0.0336 0.047 Uiso 1 1 calc R U . . .
C9 C 0.5314(19) 0.0455(18) 0.1101(11) 0.032(5) Uani 1 1 d . U . . .
H9A H 0.5302 0.1007 0.0780 0.048 Uiso 1 1 calc R U . . .
H9B H 0.4994 0.0633 0.1576 0.048 Uiso 1 1 calc R U . . .
H9C H 0.4787 -0.0043 0.0887 0.048 Uiso 1 1 calc R U . . .
C10 C 0.7443(18) 0.0346(15) 0.2723(10) 0.021(4) Uani 1 1 d . U . . .
H10 H 0.7936 0.0760 0.3064 0.025 Uiso 1 1 calc R U . . .
C11 C 0.8013(18) -0.0662(15) 0.2787(10) 0.023(5) Uani 1 1 d . U . . .
H11A H 0.8057 -0.0852 0.3299 0.034 Uiso 1 1 calc R U . . .
H11B H 0.8856 -0.0662 0.2591 0.034 Uiso 1 1 calc R U . . .
H11C H 0.7486 -0.1108 0.2512 0.034 Uiso 1 1 calc R U . . .
C12 C 0.611(2) 0.037(2) 0.2962(11) 0.039(6) Uani 1 1 d . U . . .
H12A H 0.5605 -0.0067 0.2665 0.059 Uiso 1 1 calc R U . . .
H12B H 0.5776 0.1013 0.2902 0.059 Uiso 1 1 calc R U . . .
H12C H 0.6073 0.0187 0.3474 0.059 Uiso 1 1 calc R U . . .
C13 C 0.727(2) 0.4517(16) 0.0485(11) 0.028(5) Uani 1 1 d . U . . .
H13 H 0.7026 0.5167 0.0642 0.034 Uiso 1 1 calc R U . . .
C14 C 0.810(3) 0.461(3) -0.0168(14) 0.068(9) Uani 1 1 d . U . . .
H14A H 0.8030 0.4035 -0.0466 0.102 Uiso 1 1 calc R U . . .
H14B H 0.8975 0.4683 0.0001 0.102 Uiso 1 1 calc R U . . .
H14C H 0.7850 0.5156 -0.0458 0.102 Uiso 1 1 calc R U . . .
C15 C 0.611(2) 0.4015(19) 0.0246(16) 0.048(7) Uani 1 1 d . U . . .
H15A H 0.5660 0.4396 -0.0117 0.072 Uiso 1 1 calc R U . . .
H15B H 0.5584 0.3910 0.0665 0.072 Uiso 1 1 calc R U . . .
H15C H 0.6338 0.3406 0.0033 0.072 Uiso 1 1 calc R U . . .
C16 C 0.8361(18) 0.4830(14) 0.1930(10) 0.020(4) Uani 1 1 d . U . . .
H16 H 0.8895 0.4549 0.2328 0.024 Uiso 1 1 calc R U . . .
C17 C 0.9066(18) 0.5718(14) 0.1630(11) 0.023(5) Uani 1 1 d . U . . .
H17A H 0.8546 0.6023 0.1252 0.035 Uiso 1 1 calc R U . . .
H17B H 0.9859 0.5518 0.1423 0.035 Uiso 1 1 calc R U . . .
H17C H 0.9232 0.6165 0.2027 0.035 Uiso 1 1 calc R U . . .
C18 C 0.7157(19) 0.5128(17) 0.2250(11) 0.030(5) Uani 1 1 d . U . . .
H18A H 0.7328 0.5514 0.2683 0.046 Uiso 1 1 calc R U . . .
H18B H 0.6679 0.4567 0.2386 0.046 Uiso 1 1 calc R U . . .
H18C H 0.6672 0.5497 0.1892 0.046 Uiso 1 1 calc R U . . .
C19 C 0.9370(18) 0.2848(13) 0.2963(10) 0.020(4) Uani 1 1 d . U . . .
H19 H 0.9968 0.2778 0.2594 0.024 Uiso 1 1 calc R U . . .
C20 C 0.9780(18) 0.3059(14) 0.3662(10) 0.019(4) Uani 1 1 d . U . . .
H20 H 1.0649 0.3134 0.3766 0.023 Uiso 1 1 calc R U . . .
C21 C 0.8922(19) 0.3161(14) 0.4214(10) 0.021(4) Uani 1 1 d . U . . .
H21 H 0.9187 0.3286 0.4701 0.026 Uiso 1 1 calc R U . . .
C22 C 0.764(2) 0.3072(15) 0.4019(10) 0.025(5) Uani 1 1 d . U . . .
H22 H 0.7013 0.3180 0.4367 0.030 Uiso 1 1 calc R U . . .
C23 C 0.731(2) 0.2821(15) 0.3303(11) 0.031(5) Uani 1 1 d . U . . .
H23 H 0.6456 0.2704 0.3183 0.037 Uiso 1 1 calc R U . . .
C24 C 0.5730(18) 0.2702(14) 0.1811(10) 0.022(4) Uani 1 1 d . U . . .
N1 N 0.8136(14) 0.2740(12) 0.2789(5) 0.024(4) Uani 1 1 d D . . . .
O1 O 0.9507(12) 0.3781(10) 0.0940(7) 0.024(3) Uani 1 1 d . . . . .
O2 O 0.9066(12) 0.0551(9) 0.1641(7) 0.018(3) Uani 1 1 d . . . . .
O3 O 0.4728(16) 0.2805(13) 0.1832(9) 0.051(5) Uani 1 1 d . . . . .
B1 B 0.386(3) 0.252(3) 0.4041(16) 0.025(5) Uani 0.5 1 d D U P A 1
F1 F 0.260(2) 0.276(2) 0.4071(15) 0.032(8) Uani 0.5 1 d D U P A 1
F2 F 0.456(4) 0.297(3) 0.456(2) 0.051(6) Uani 0.5 1 d D U P A 1
F3 F 0.429(2) 0.270(2) 0.3365(12) 0.042(7) Uani 0.5 1 d D U P A 1
F4 F 0.399(3) 0.1528(18) 0.4165(16) 0.045(7) Uani 0.5 1 d D U P A 1
B1B B 0.394(3) 0.248(3) 0.4129(17) 0.025(5) Uani 0.5 1 d D . P B 2
F1B F 0.293(3) 0.289(2) 0.3763(18) 0.042(9) Uani 0.5 1 d D U P B 2
F2B F 0.468(4) 0.313(3) 0.447(2) 0.051(6) Uani 0.5 1 d D U P B 2
F3B F 0.463(2) 0.194(2) 0.3672(14) 0.040(7) Uani 0.5 1 d D U P B 2
F4B F 0.344(3) 0.186(3) 0.4661(18) 0.069(10) Uani 0.5 1 d D U P B 2
P1 P 0.8109(5) 0.3942(4) 0.1249(3) 0.0203(11) Uani 1 1 d . . . . .
P2 P 0.7594(5) 0.0842(4) 0.1816(3) 0.0192(11) Uani 1 1 d . U . . .
Ir1 Ir 0.75004(7) 0.24562(7) 0.16519(4) 0.0210(2) Uani 1 1 d D . . . .
H1I H 0.710(15) 0.234(13) 0.093(3) 0.032 Uiso 1 1 d D U . . .

loop_
_atom_site_aniso_label
_atom_site_aniso_U_11
_atom_site_aniso_U_22
_atom_site_aniso_U_33
_atom_site_aniso_U_23
_atom_site_aniso_U_13
_atom_site_aniso_U_12
C1 0.012(8) 0.027(9) 0.017(8) 0.006(7) 0.008(7) 0.008(7)
C2 0.018(8) 0.026(9) 0.016(8) -0.002(7) -0.009(7) 0.003(7)
C3 0.021(8) 0.030(10) 0.018(8) -0.011(8) 0.003(7) -0.005(8)
C4 0.021(6) 0.026(6) 0.023(6) -0.004(4) -0.002(4) 0.000(4)
C5 0.022(9) 0.026(10) 0.030(9) -0.005(8) -0.003(8) 0.000(8)
C6 0.016(8) 0.024(9) 0.019(8) 0.000(7) -0.009(7) -0.002(7)
C7 0.027(9) 0.025(9) 0.007(7) -0.002(7) -0.006(7) -0.005(8)
C8 0.036(12) 0.037(13) 0.022(11) 0.003(9) -0.002(9) -0.004(10)
C9 0.025(11) 0.055(14) 0.015(10) 0.000(10) -0.010(8) -0.006(10)
C10 0.023(9) 0.026(9) 0.014(8) 0.001(7) -0.011(7) -0.008(8)
C11 0.014(9) 0.037(12) 0.017(9) 0.009(9) -0.005(7) -0.006(9)
C12 0.036(12) 0.063(16) 0.019(10) 0.006(10) 0.002(9) -0.015(12)
C13 0.027(10) 0.033(10) 0.023(9) -0.005(8) -0.010(8) -0.012(8)
C14 0.053(16) 0.11(2) 0.038(14) 0.030(15) -0.021(12) -0.004(16)
C15 0.019(11) 0.048(15) 0.076(17) 0.012(13) -0.014(11) -0.015(11)
C16 0.018(6) 0.022(6) 0.019(6) 0.000(4) -0.003(4) 0.001(4)
C17 0.016(10) 0.024(11) 0.030(10) 0.005(9) -0.012(8) 0.003(8)
C18 0.026(11) 0.042(13) 0.023(10) 0.006(9) -0.008(9) 0.005(10)
C19 0.028(9) 0.016(9) 0.016(8) -0.006(7) 0.000(7) 0.002(7)
C20 0.017(6) 0.021(6) 0.018(5) 0.002(4) -0.007(4) -0.002(4)
C21 0.026(9) 0.023(9) 0.015(8) 0.000(7) -0.003(7) -0.003(8)
C22 0.037(10) 0.027(10) 0.011(8) -0.003(7) 0.004(7) -0.002(8)
C23 0.027(9) 0.037(10) 0.027(9) 0.007(8) -0.007(8) -0.021(8)
C24 0.016(6) 0.025(6) 0.025(6) -0.006(4) 0.004(4) 0.004(4)
N1 0.021(8) 0.028(11) 0.025(8) -0.009(7) 0.010(7) -0.009(7)
O1 0.022(8) 0.022(8) 0.026(8) 0.005(6) 0.002(6) 0.002(6)
O2 0.024(7) 0.014(7) 0.017(7) 0.002(5) 0.003(6) 0.002(6)
O3 0.038(10) 0.063(13) 0.054(11) -0.024(9) 0.019(8) -0.010(9)
B1 0.026(6) 0.023(6) 0.026(6) -0.001(5) 0.001(4) -0.002(5)
F1 0.028(14) 0.043(17) 0.024(13) -0.005(13) 0.005(10) 0.000(13)
F2 0.038(9) 0.046(12) 0.066(11) -0.022(10) -0.032(8) -0.001(8)
F3 0.027(12) 0.069(18) 0.029(12) -0.001(13) 0.000(10) -0.013(13)
F4 0.046(15) 0.032(14) 0.057(16) 0.007(13) -0.020(14) 0.005(13)
B1B 0.026(6) 0.023(6) 0.026(6) -0.001(5) 0.001(4) -0.002(5)
F1B 0.031(16) 0.039(16) 0.055(19) 0.014(15) -0.019(14) -0.003(13)
F2B 0.038(9) 0.046(12) 0.066(11) -0.022(10) -0.032(8) -0.001(8)
F3B 0.026(13) 0.051(16) 0.042(14) -0.022(13) -0.015(11) 0.015(12)
F4B 0.043(16) 0.09(2) 0.078(19) 0.025(17) 0.023(15) 0.031(16)
P1 0.018(3) 0.029(3) 0.014(2) 0.002(2) 0.0016(19) -0.002(2)
P2 0.014(2) 0.031(3) 0.012(2) 0.0002(19) -0.0037(18) -0.002(2)
Ir1 0.0235(4) 0.0265(4) 0.0131(3) -0.0051(4) 0.0007(2) -0.0045(4)

loop_
_atom_type_symbol
_atom_type_description
_atom_type_scat_dispersion_real
_atom_type_scat_dispersion_imag
_atom_type_scat_source
C C 0.0033 0.0016 'International Tables Vol C Tables 4.2.6.8 and 6.1.1.4'
H H 0.0000 0.0000 'International Tables Vol C Tables 4.2.6.8 and 6.1.1.4'
N N 0.0061 0.0033 'International Tables Vol C Tables 4.2.6.8 and 6.1.1.4'
O O 0.0106 0.0060 'International Tables Vol C Tables 4.2.6.8 and 6.1.1.4'
B B 0.0013 0.0007 'International Tables Vol C Tables 4.2.6.8 and 6.1.1.4'
F F 0.0171 0.0103 'International Tables Vol C Tables 4.2.6.8 and 6.1.1.4'
P P 0.1023 0.0942 'International Tables Vol C Tables 4.2.6.8 and 6.1.1.4'
Ir Ir -1.4442 7.9887 'International Tables Vol C Tables 4.2.6.8 and 6.1.1.4'

loop_
_geom_angle_atom_site_label_1
_geom_angle_atom_site_label_2
_geom_angle_atom_site_label_3
_geom_angle
C2 C1 C6 115.1(16)
C2 C1 Ir1 123.7(14)
C6 C1 Ir1 121.0(14)
C3 C2 C1 125.1(19)
C3 C2 O1 119.2(18)
C1 C2 O1 115.7(16)
C2 C3 C4 117.0(19)
C2 C3 H3 121.5
C4 C3 H3 121.5
C5 C4 C3 122.0(19)
C5 C4 H4 119.0
C3 C4 H4 119.0
C4 C5 C6 118(2)
C4 C5 H5 121.2
C6 C5 H5 121.2
C5 C6 O2 118.6(18)
C5 C6 C1 123.1(19)
O2 C6 C1 118.2(16)
C8 C7 C9 111.3(16)
C8 C7 P2 109.4(14)
C9 C7 P2 110.8(14)
C8 C7 H7 108.4
C9 C7 H7 108.4
P2 C7 H7 108.4
C7 C8 H8A 109.5
C7 C8 H8B 109.5
H8A C8 H8B 109.5
C7 C8 H8C 109.5
H8A C8 H8C 109.5
H8B C8 H8C 109.5
C7 C9 H9A 109.5
C7 C9 H9B 109.5
H9A C9 H9B 109.5
C7 C9 H9C 109.5
H9A C9 H9C 109.5
H9B C9 H9C 109.5
C12 C10 C11 111.9(18)
C12 C10 P2 111.4(14)
C11 C10 P2 112.3(14)
C12 C10 H10 107.0
C11 C10 H10 107.0
P2 C10 H10 107.0
C10 C11 H11A 109.5
C10 C11 H11B 109.5
H11A C11 H11B 109.5
C10 C11 H11C 109.5
H11A C11 H11C 109.5
H11B C11 H11C 109.5
C10 C12 H12A 109.5
C10 C12 H12B 109.5
H12A C12 H12B 109.5
C10 C12 H12C 109.5
H12A C12 H12C 109.5
H12B C12 H12C 109.5
C15 C13 C14 108(2)
C15 C13 P1 113.7(17)
C14 C13 P1 110.5(17)
C15 C13 H13 108.2
C14 C13 H13 108.2
P1 C13 H13 108.2
C13 C14 H14A 109.5
C13 C14 H14B 109.5
H14A C14 H14B 109.5
C13 C14 H14C 109.5
H14A C14 H14C 109.5
H14B C14 H14C 109.5
C13 C15 H15A 109.5
C13 C15 H15B 109.5
H15A C15 H15B 109.5
C13 C15 H15C 109.5
H15A C15 H15C 109.5
H15B C15 H15C 109.5
C18 C16 C17 109.8(17)
C18 C16 P1 111.0(14)
C17 C16 P1 112.3(13)
C18 C16 H16 107.8
C17 C16 H16 107.8
P1 C16 H16 107.8
C16 C17 H17A 109.5
C16 C17 H17B 109.5
H17A C17 H17B 109.5
C16 C17 H17C 109.5
H17A C17 H17C 109.5
H17B C17 H17C 109.5
C16 C18 H18A 109.5
C16 C18 H18B 109.5
H18A C18 H18B 109.5
C16 C18 H18C 109.5
H18A C18 H18C 109.5
H18B C18 H18C 109.5
N1 C19 C20 121.9(17)
N1 C19 H19 119.1
C20 C19 H19 119.1
C19 C20 C21 120.1(18)
C19 C20 H20 119.9
C21 C20 H20 119.9
C20 C21 C22 117.3(17)
C20 C21 H21 121.4
C22 C21 H21 121.4
C23 C22 C21 118.6(19)
C23 C22 H22 120.7
C21 C22 H22 120.7
N1 C23 C22 122.8(18)
N1 C23 H23 118.6
C22 C23 H23 118.6
O3 C24 Ir1 172.9(18)
C23 N1 C19 119.0(14)
C23 N1 Ir1 119.9(12)
C19 N1 Ir1 121.0(11)
C2 O1 P1 117.7(12)
C6 O2 P2 115.2(12)
F2 B1 F3 111(3)
F2 B1 F1 112(3)
F3 B1 F1 110(2)
F2 B1 F4 107(3)
F3 B1 F4 108(3)
F1 B1 F4 109(3)
F2B B1B F3B 111(3)
F2B B1B F1B 112(3)
F3B B1B F1B 111(3)
F2B B1B F4B 109(3)
F3B B1B F4B 107(3)
F1B B1B F4B 107(2)
O1 P1 C16 102.7(8)
O1 P1 C13 103.4(9)
C16 P1 C13 106.6(10)
O1 P1 Ir1 104.5(6)
C16 P1 Ir1 116.7(7)
C13 P1 Ir1 120.5(7)
O2 P2 C10 100.8(8)
O2 P2 C7 102.8(8)
C10 P2 C7 106.7(9)
O2 P2 Ir1 105.0(5)
C10 P2 Ir1 119.9(7)
C7 P2 Ir1 118.7(7)
C24 Ir1 C1 170.9(8)
C24 Ir1 N1 95.8(7)
C1 Ir1 N1 93.1(7)
C24 Ir1 P2 101.3(6)
C1 Ir1 P2 79.8(6)
N1 Ir1 P2 92.5(5)
C24 Ir1 P1 99.6(6)
C1 Ir1 P1 78.4(6)
N1 Ir1 P1 93.2(4)
P2 Ir1 P1 157.66(18)
C24 Ir1 H1I 84(7)
C1 Ir1 H1I 87(7)
N1 Ir1 H1I 176(8)
P2 Ir1 H1I 91(8)
P1 Ir1 H1I 83(7)

loop_
_geom_bond_atom_site_label_1
_geom_bond_atom_site_label_2
_geom_bond_distance
C1 C2 1.38(3)
C1 C6 1.41(3)
C1 Ir1 2.053(17)
C2 C3 1.36(3)
C2 O1 1.42(2)
C3 C4 1.41(3)
C3 H3 0.9500
C4 C5 1.38(3)
C4 H4 0.9500
C5 C6 1.38(3)
C5 H5 0.9500
C6 O2 1.40(2)
C7 C8 1.54(3)
C7 C9 1.57(3)
C7 P2 1.825(19)
C7 H7 1.0000
C8 H8A 0.9800
C8 H8B 0.9800
C8 H8C 0.9800
C9 H9A 0.9800
C9 H9B 0.9800
C9 H9C 0.9800
C10 C12 1.51(3)
C10 C11 1.56(3)
C10 P2 1.822(19)
C10 H10 1.0000
C11 H11A 0.9800
C11 H11B 0.9800
C11 H11C 0.9800
C12 H12A 0.9800
C12 H12B 0.9800
C12 H12C 0.9800
C13 C15 1.48(3)
C13 C14 1.52(3)
C13 P1 1.84(2)
C13 H13 1.0000
C14 H14A 0.9800
C14 H14B 0.9800
C14 H14C 0.9800
C15 H15A 0.9800
C15 H15B 0.9800
C15 H15C 0.9800
C16 C18 1.49(3)
C16 C17 1.57(3)
C16 P1 1.79(2)
C16 H16 1.0000
C17 H17A 0.9800
C17 H17B 0.9800
C17 H17C 0.9800
C18 H18A 0.9800
C18 H18B 0.9800
C18 H18C 0.9800
C19 N1 1.36(2)
C19 C20 1.38(3)
C19 H19 0.9500
C20 C21 1.39(3)
C20 H20 0.9500
C21 C22 1.41(3)
C21 H21 0.9500
C22 C23 1.40(3)
C22 H22 0.9500
C23 N1 1.31(3)
C23 H23 0.9500
C24 O3 1.08(2)
C24 Ir1 1.954(19)
N1 Ir1 2.221(9)
O1 P1 1.630(14)
O2 P2 1.667(14)
B1 F2 1.36(3)
B1 F3 1.36(3)
B1 F1 1.39(3)
B1 F4 1.43(4)
B1B F2B 1.35(3)
B1B F3B 1.36(3)
B1B F1B 1.39(3)
B1B F4B 1.43(4)
P1 Ir1 2.331(5)
P2 Ir1 2.308(6)
Ir1 H1I 1.400(5)
